data_4501959
loop_
_publ_author_name
'Xu, Hai-Bing'
'Li, Jia'
'Zhang, Li-Yi'
'Huang, Xin'
'Li, Bing'
'Chen, Zhong-Ning'

_publ_section_title
;
 Structures and Photophysical Properties of Homo- and Heteronuclear
 Lanthanide(III) Complexes with Bridging 2-Methyl-8-hydroxylquinoline
 (HMq) in the \m-Phenol Mode
;
_journal_issue 9
_journal_name_full 'Crystal Growth &amp; Design'
_journal_page_first 4101
_journal_paper_doi 10.1021/cg100778w
_journal_volume 10
_journal_year 2010
_chemical_formula_sum 'C25 H12 F18 N O7 Tb'
_chemical_formula_weight 939.28
_chemical_name_systematic
; 
 ? 
;
_space_group_IT_number 2
_symmetry_cell_setting triclinic
_symmetry_space_group_name_Hall '-P 1'
_symmetry_space_group_name_H-M 'P -1'
_atom_sites_solution_hydrogens geom
_atom_sites_solution_primary direct
_atom_sites_solution_secondary difmap
_audit_creation_method SHELXL-97
_cell_angle_alpha 105.356(3)
_cell_angle_beta 111.992(12)
_cell_angle_gamma 106.188(5)
_cell_formula_units_Z 2
_cell_length_a 12.237(5)
_cell_length_b 12.880(5)
_cell_length_c 13.110(5)
_cell_measurement_reflns_used 3733
_cell_measurement_temperature 293(2)
_cell_measurement_theta_max 27.2952
_cell_measurement_theta_min 2.0412
_cell_volume 1674.4(12)
_computing_structure_refinement 'SHELXL-97 (Sheldrick, 1997)'
_computing_structure_solution 'SHELXS-97 (Sheldrick, 1990)'
_diffrn_ambient_temperature 293(2)
_diffrn_detector_area_resol_mean 13.6612
_diffrn_measured_fraction_theta_full 0.939
_diffrn_measured_fraction_theta_max 0.939
_diffrn_measurement_device_type CCD
_diffrn_measurement_method CCD_Profile_fitting
_diffrn_radiation_monochromator graphite
_diffrn_radiation_source 'fine-focus sealed tube'
_diffrn_radiation_type MoK\a
_diffrn_radiation_wavelength 0.71073
_diffrn_reflns_av_R_equivalents 0.0613
_diffrn_reflns_av_sigmaI/netI 0.1028
_diffrn_reflns_limit_h_max 14
_diffrn_reflns_limit_h_min -14
_diffrn_reflns_limit_k_max 13
_diffrn_reflns_limit_k_min -15
_diffrn_reflns_limit_l_max 15
_diffrn_reflns_limit_l_min -15
_diffrn_reflns_number 9556
_diffrn_reflns_theta_full 25.00
_diffrn_reflns_theta_max 25.00
_diffrn_reflns_theta_min 2.04
_diffrn_standards_number 6870
_exptl_absorpt_coefficient_mu 2.254
_exptl_absorpt_correction_T_max 0.8060
_exptl_absorpt_correction_T_min 0.7737
_exptl_absorpt_correction_type multi-scan
_exptl_crystal_colour green
_exptl_crystal_density_diffrn 1.863
_exptl_crystal_density_method 'not measured'
_exptl_crystal_description prism
_exptl_crystal_F_000 904
_exptl_crystal_size_max 0.12
_exptl_crystal_size_mid 0.11
_exptl_crystal_size_min 0.10
_refine_diff_density_max 2.932
_refine_diff_density_min -1.734
_refine_diff_density_rms 0.230
_refine_ls_extinction_method none
_refine_ls_goodness_of_fit_ref 1.123
_refine_ls_hydrogen_treatment constr
_refine_ls_matrix_type full
_refine_ls_number_parameters 469
_refine_ls_number_reflns 5543
_refine_ls_number_restraints 6
_refine_ls_restrained_S_all 1.123
_refine_ls_R_factor_all 0.0970
_refine_ls_R_factor_gt 0.0827
_refine_ls_shift/su_max 0.002
_refine_ls_shift/su_mean 0.000
_refine_ls_structure_factor_coef Fsqd
_refine_ls_weighting_details 'calc w=1/[\s^2^(Fo^2^)+(0.1239P)^2^+14.9683P] where P=(Fo^2^+2Fc^2^)/3'
_refine_ls_weighting_scheme calc
_refine_ls_wR_factor_gt 0.2425
_refine_ls_wR_factor_ref 0.2598
_reflns_number_gt 4503
_reflns_number_total 5543
_reflns_threshold_expression >2sigma(I)
_cod_data_source_file cg100778w_si_002.cif
_cod_data_source_block y
_cod_depositor_comments
;
The following automatic conversions were performed:

'_exptl_absorpt_correction_type' value 'Multi-scan' changed to
'multi-scan' according to
/home/saulius/struct/CIF-dictionaries/cif_core.dic dictionary named
'cif_core.dic' version 2.4.2 from 2011-04-26.

Automatic conversion script
Id: cif_fix_values 1715 2011-07-08 13:25:40Z adriana 
;
_cod_original_cell_volume 1674.3(12)
_cod_original_sg_symbol_H-M P-1
_cod_database_code 4501959

loop_
_symmetry_equiv_pos_as_xyz
'x, y, z'
'-x, -y, -z'

loop_
_atom_site_label
_atom_site_type_symbol
_atom_site_fract_x
_atom_site_fract_y
_atom_site_fract_z
_atom_site_U_iso_or_equiv
_atom_site_adp_type
_atom_site_occupancy
_atom_site_symmetry_multiplicity
_atom_site_calc_flag
_atom_site_refinement_flags
Tb1 Tb 0.90601(6) 0.86087(5) 0.84370(5) 0.0412(3) Uani 1 1 d .
F1 F 0.6099(16) 0.9840(17) 0.9730(16) 0.134(6) Uani 1 1 d .
F2 F 0.469(2) 0.970(2) 0.811(2) 0.190(11) Uani 1 1 d .
F3 F 0.4602(18) 0.8220(18) 0.842(2) 0.166(8) Uani 1 1 d .
F4 F 0.4872(17) 0.838(2) 0.4364(14) 0.155(7) Uani 1 1 d .
F5 F 0.662(3) 0.9903(19) 0.5026(16) 0.193(11) Uani 1 1 d .
F6 F 0.646(3) 0.811(3) 0.4313(12) 0.219(14) Uani 1 1 d .
F7 F 1.016(2) 0.881(3) 0.5345(18) 0.178(9) Uani 1 1 d .
F8 F 1.199(3) 0.9987(16) 0.660(2) 0.213(13) Uani 1 1 d .
F9 F 1.163(2) 0.8275(17) 0.5646(17) 0.155(7) Uani 1 1 d .
F10 F 1.2242(19) 0.6135(15) 0.8098(19) 0.147(7) Uani 1 1 d .
F11 F 1.2685(19) 0.7132(16) 0.9854(18) 0.155(8) Uani 1 1 d .
F12 F 1.082(2) 0.5668(16) 0.869(3) 0.179(10) Uani 1 1 d .
F13 F 0.847(3) 0.489(4) 0.511(2) 0.40(3) Uani 1 1 d D
F14 F 0.723(4) 0.5495(18) 0.4273(17) 0.32(3) Uani 1 1 d D
F15 F 0.656(3) 0.3966(16) 0.4429(19) 0.32(2) Uani 1 1 d D
F16 F 0.745(3) 0.5305(15) 0.9587(17) 0.183(11) Uani 1 1 d .
F17 F 0.578(3) 0.539(2) 0.863(3) 0.220(14) Uani 1 1 d .
F18 F 0.612(2) 0.3913(10) 0.7903(15) 0.159(8) Uani 1 1 d .
O1 O 0.7255(10) 0.8914(10) 0.8650(11) 0.060(3) Uani 1 1 d .
O2 O 0.7762(11) 0.8868(10) 0.6726(10) 0.061(3) Uani 1 1 d .
O3 O 1.0384(11) 0.9129(8) 0.7556(10) 0.055(2) Uani 1 1 d .
O4 O 1.0590(12) 0.7764(10) 0.8858(11) 0.063(3) Uani 1 1 d .
O5 O 0.8221(12) 0.6876(9) 0.6574(10) 0.062(3) Uani 1 1 d .
O6 O 0.7809(11) 0.6896(8) 0.8576(10) 0.059(3) Uani 1 1 d .
O7 O 0.9907(9) 0.9241(7) 1.0544(8) 0.041(2) Uani 1 1 d .
N1 N 0.8142(14) 0.8134(11) 1.1183(12) 0.056(3) Uani 1 1 d .
C1 C 0.542(2) 0.928(3) 0.857(3) 0.097(7) Uani 1 1 d .
C2 C 0.6261(16) 0.8979(16) 0.7995(19) 0.067(5) Uani 1 1 d .
C3 C 0.5854(16) 0.8928(16) 0.6789(16) 0.068(4) Uani 1 1 d .
H3A H 0.5060 0.8937 0.6353 0.081 Uiso 1 1 calc R
C4 C 0.6682(19) 0.8862(14) 0.6288(15) 0.065(4) Uani 1 1 d .
C5 C 0.614(3) 0.878(3) 0.4920(17) 0.110(10) Uani 1 1 d .
C6 C 1.123(2) 0.890(2) 0.617(2) 0.084(6) Uani 1 1 d .
C7 C 1.0939(15) 0.8563(14) 0.7113(14) 0.056(4) Uani 1 1 d .
C8 C 1.1304(19) 0.7683(16) 0.7422(18) 0.074(5) Uani 1 1 d .
H8A H 1.1633 0.7281 0.7003 0.088 Uiso 1 1 calc R
C9 C 1.1169(17) 0.7416(15) 0.8356(15) 0.061(4) Uani 1 1 d .
C10 C 1.172(2) 0.656(2) 0.877(2) 0.092(7) Uani 1 1 d .
C11 C 0.745(2) 0.5047(14) 0.5067(18) 0.114(10) Uani 1 1 d D
C12 C 0.7595(18) 0.5749(15) 0.6198(16) 0.070(5) Uani 1 1 d .
C13 C 0.716(2) 0.5174(14) 0.6853(17) 0.078(6) Uani 1 1 d .
H13A H 0.6786 0.4348 0.6527 0.094 Uiso 1 1 calc R
C14 C 0.7261(17) 0.5764(14) 0.7908(17) 0.066(4) Uani 1 1 d .
C15 C 0.676(3) 0.5067(18) 0.857(2) 0.095(8) Uani 1 1 d .
C16 C 1.0236(13) 0.8580(11) 1.1249(13) 0.050(4) Uani 1 1 d .
C17 C 1.1354(14) 0.8415(13) 1.1515(13) 0.052(3) Uani 1 1 d .
H17A H 1.1930 0.8721 1.1254 0.062 Uiso 1 1 calc R
C18 C 1.1574(19) 0.7754(16) 1.2210(16) 0.069(5) Uani 1 1 d .
H18A H 1.2343 0.7658 1.2423 0.083 Uiso 1 1 calc R
C19 C 1.0785(18) 0.7250(14) 1.2593(16) 0.069(5) Uani 1 1 d .
H19A H 1.1018 0.6846 1.3071 0.082 Uiso 1 1 calc R
C20 C 0.9554(18) 0.7351(13) 1.2244(14) 0.061(4) Uani 1 1 d .
C21 C 0.855(2) 0.6855(16) 1.2539(18) 0.082(6) Uani 1 1 d .
H21A H 0.8673 0.6407 1.2989 0.098 Uiso 1 1 calc R
C22 C 0.752(2) 0.7016(17) 1.2197(19) 0.079(5) Uani 1 1 d .
H22A H 0.6939 0.6705 1.2448 0.094 Uiso 1 1 calc R
C23 C 0.7188(19) 0.7636(16) 1.1460(17) 0.067(4) Uani 1 1 d .
C24 C 0.9267(15) 0.8023(11) 1.1521(12) 0.045(3) Uani 1 1 d .
C25 C 0.599(2) 0.780(3) 1.100(2) 0.109(8) Uani 1 1 d .
H25A H 0.6023 0.8249 1.0524 0.163 Uiso 1 1 calc R
H25B H 0.5897 0.8215 1.1662 0.163 Uiso 1 1 calc R
H25C H 0.5260 0.7035 1.0502 0.163 Uiso 1 1 calc R

loop_
_atom_site_aniso_label
_atom_site_aniso_U_11
_atom_site_aniso_U_22
_atom_site_aniso_U_33
_atom_site_aniso_U_23
_atom_site_aniso_U_13
_atom_site_aniso_U_12
Tb1 0.0423(4) 0.0353(4) 0.0470(4) 0.0154(3) 0.0242(3) 0.0159(3)
F1 0.108(11) 0.177(16) 0.130(13) 0.032(11) 0.081(11) 0.071(11)
F2 0.203(19) 0.37(3) 0.25(2) 0.23(2) 0.182(19) 0.25(2)
F3 0.113(12) 0.163(17) 0.198(19) 0.052(15) 0.106(14) 0.006(12)
F4 0.109(12) 0.22(2) 0.077(9) 0.055(11) 0.005(9) 0.054(13)
F5 0.31(3) 0.142(16) 0.103(12) 0.075(12) 0.080(16) 0.064(19)
F6 0.28(3) 0.35(3) 0.050(7) 0.043(12) 0.047(12) 0.25(3)
F7 0.18(2) 0.30(3) 0.126(14) 0.136(19) 0.097(15) 0.12(2)
F8 0.36(3) 0.096(12) 0.183(19) 0.033(12) 0.21(2) 0.004(16)
F9 0.24(2) 0.159(15) 0.163(15) 0.075(13) 0.168(17) 0.114(16)
F10 0.208(18) 0.148(14) 0.237(19) 0.124(14) 0.168(17) 0.150(15)
F11 0.136(14) 0.137(14) 0.151(14) 0.070(12) 0.007(12) 0.081(12)
F12 0.166(16) 0.121(13) 0.37(3) 0.166(18) 0.17(2) 0.107(13)
F13 0.28(4) 0.56(7) 0.16(2) -0.10(3) 0.12(3) 0.15(4)
F14 0.68(8) 0.124(16) 0.098(14) 0.022(12) 0.19(3) 0.10(3)
F15 0.48(5) 0.132(17) 0.133(16) -0.065(13) 0.18(3) -0.10(2)
F16 0.27(3) 0.098(11) 0.113(13) 0.058(10) 0.071(16) 0.003(14)
F17 0.22(2) 0.21(2) 0.37(4) 0.18(3) 0.24(3) 0.09(2)
F18 0.25(2) 0.045(6) 0.138(12) 0.013(7) 0.127(14) -0.016(9)
O1 0.051(6) 0.069(7) 0.088(8) 0.043(6) 0.042(6) 0.041(6)
O2 0.061(7) 0.076(7) 0.054(6) 0.035(6) 0.024(6) 0.038(6)
O3 0.067(7) 0.040(5) 0.065(6) 0.019(5) 0.039(6) 0.024(5)
O4 0.076(8) 0.061(7) 0.083(7) 0.037(6) 0.051(7) 0.044(6)
O5 0.083(8) 0.047(6) 0.069(7) 0.028(5) 0.049(7) 0.024(6)
O6 0.066(7) 0.035(5) 0.070(7) 0.017(5) 0.042(6) 0.006(5)
O7 0.046(5) 0.028(4) 0.050(5) 0.018(4) 0.022(4) 0.015(4)
N1 0.068(9) 0.048(7) 0.066(8) 0.026(6) 0.042(7) 0.028(6)
C1 0.076(15) 0.14(2) 0.13(2) 0.082(19) 0.069(15) 0.060(16)
C2 0.052(10) 0.064(10) 0.111(14) 0.047(10) 0.052(10) 0.030(8)
C3 0.046(9) 0.076(11) 0.073(11) 0.032(9) 0.020(8) 0.027(9)
C4 0.074(12) 0.048(9) 0.051(9) 0.015(7) 0.017(9) 0.019(8)
C5 0.14(2) 0.12(2) 0.036(9) 0.015(11) 0.007(12) 0.080(19)
C6 0.094(16) 0.105(17) 0.070(12) 0.033(11) 0.056(12) 0.046(14)
C7 0.055(9) 0.053(9) 0.056(8) 0.013(7) 0.034(8) 0.017(7)
C8 0.090(13) 0.067(11) 0.088(12) 0.029(10) 0.058(11) 0.047(11)
C9 0.065(10) 0.062(10) 0.070(10) 0.028(8) 0.037(9) 0.040(9)
C10 0.094(16) 0.080(14) 0.126(19) 0.041(13) 0.055(15) 0.066(14)
C11 0.18(3) 0.059(12) 0.12(2) 0.022(13) 0.11(2) 0.029(15)
C12 0.069(11) 0.046(9) 0.059(10) 0.005(7) 0.022(9) 0.002(8)
C13 0.113(16) 0.036(8) 0.073(11) 0.017(8) 0.049(12) 0.014(9)
C14 0.061(10) 0.038(8) 0.082(11) 0.022(8) 0.033(9) 0.002(7)
C15 0.13(2) 0.055(11) 0.066(13) 0.025(9) 0.042(14) 0.012(12)
C16 0.038(7) 0.028(6) 0.060(8) -0.009(6) 0.029(7) -0.001(6)
C17 0.045(8) 0.049(8) 0.054(8) 0.024(7) 0.017(7) 0.017(7)
C18 0.072(12) 0.061(10) 0.067(10) 0.032(9) 0.022(9) 0.029(9)
C19 0.076(12) 0.050(9) 0.069(10) 0.034(8) 0.019(9) 0.025(9)
C20 0.086(12) 0.044(8) 0.046(8) 0.023(7) 0.027(8) 0.019(8)
C21 0.119(18) 0.053(10) 0.082(13) 0.039(9) 0.062(13) 0.020(11)
C22 0.097(15) 0.067(12) 0.089(13) 0.041(10) 0.058(13) 0.032(11)
C23 0.082(12) 0.060(10) 0.083(12) 0.039(9) 0.056(11) 0.030(9)
C24 0.059(9) 0.031(6) 0.048(7) 0.020(6) 0.028(7) 0.015(6)
C25 0.085(16) 0.15(2) 0.123(19) 0.081(18) 0.073(15) 0.030(15)

loop_
_atom_type_symbol
_atom_type_description
_atom_type_scat_dispersion_real
_atom_type_scat_dispersion_imag
_atom_type_scat_source
C C 0.0033 0.0016 'International Tables Vol C Tables 4.2.6.8 and 6.1.1.4'
H H 0.0000 0.0000 'International Tables Vol C Tables 4.2.6.8 and 6.1.1.4'
N N 0.0061 0.0033 'International Tables Vol C Tables 4.2.6.8 and 6.1.1.4'
O O 0.0106 0.0060 'International Tables Vol C Tables 4.2.6.8 and 6.1.1.4'
F F 0.0171 0.0103 'International Tables Vol C Tables 4.2.6.8 and 6.1.1.4'
Tb Tb -0.1723 4.1537 'International Tables Vol C Tables 4.2.6.8 and 6.1.1.4'

loop_
_geom_angle_atom_site_label_1
_geom_angle_atom_site_label_2
_geom_angle_atom_site_label_3
_geom_angle
_geom_angle_site_symmetry_1
_geom_angle_site_symmetry_3
O7 Tb1 O3 122.4(4) . .
O7 Tb1 O4 79.8(3) . .
O3 Tb1 O4 70.8(4) . .
O7 Tb1 O2 144.0(3) . .
O3 Tb1 O2 74.0(4) . .
O4 Tb1 O2 135.1(4) . .
O7 Tb1 O6 77.8(3) . .
O3 Tb1 O6 140.0(3) . .
O4 Tb1 O6 81.1(4) . .
O2 Tb1 O6 111.0(4) . .
O7 Tb1 O7 69.2(3) . 2_777
O3 Tb1 O7 77.8(3) . 2_777
O4 Tb1 O7 112.3(4) . 2_777
O2 Tb1 O7 85.9(3) . 2_777
O6 Tb1 O7 140.8(3) . 2_777
O7 Tb1 O5 142.7(3) . .
O3 Tb1 O5 73.4(4) . .
O4 Tb1 O5 74.4(4) . .
O2 Tb1 O5 69.4(4) . .
O6 Tb1 O5 72.0(4) . .
O7 Tb1 O5 146.1(3) 2_777 .
O7 Tb1 O1 79.8(4) . .
O3 Tb1 O1 140.2(4) . .
O4 Tb1 O1 149.0(4) . .
O2 Tb1 O1 70.9(4) . .
O6 Tb1 O1 71.9(4) . .
O7 Tb1 O1 81.6(3) 2_777 .
O5 Tb1 O1 110.0(4) . .
O7 Tb1 Tb1 35.16(19) . 2_777
O3 Tb1 Tb1 101.0(2) . 2_777
O4 Tb1 Tb1 97.3(3) . 2_777
O2 Tb1 Tb1 116.2(3) . 2_777
O6 Tb1 Tb1 110.5(3) . 2_777
O7 Tb1 Tb1 34.1(2) 2_777 2_777
O5 Tb1 Tb1 171.1(3) . 2_777
O1 Tb1 Tb1 78.7(3) . 2_777
C2 O1 Tb1 135.5(11) . .
C4 O2 Tb1 136.0(11) . .
C7 O3 Tb1 131.0(10) . .
C9 O4 Tb1 135.7(11) . .
C12 O5 Tb1 135.0(11) . .
C14 O6 Tb1 133.6(11) . .
C16 O7 Tb1 127.8(7) . .
C16 O7 Tb1 118.0(7) . 2_777
Tb1 O7 Tb1 110.8(3) . 2_777
C24 N1 C23 124.6(14) . .
F2 C1 F1 113(3) . .
F2 C1 F3 103(2) . .
F1 C1 F3 103(2) . .
F2 C1 C2 118(2) . .
F1 C1 C2 112.0(19) . .
F3 C1 C2 106(2) . .
O1 C2 C3 127.3(15) . .
O1 C2 C1 116.7(19) . .
C3 C2 C1 115.6(16) . .
C4 C3 C2 118.7(15) . .
O2 C4 C3 130.1(16) . .
O2 C4 C5 114.1(18) . .
C3 C4 C5 115.8(18) . .
F6 C5 F4 109(2) . .
F6 C5 F5 113(3) . .
F4 C5 F5 107(2) . .
F6 C5 C4 111.1(19) . .
F4 C5 C4 111(2) . .
F5 C5 C4 106.4(17) . .
F9 C6 F8 110(2) . .
F9 C6 F7 107(2) . .
F8 C6 F7 104(3) . .
F9 C6 C7 115(2) . .
F8 C6 C7 112.1(17) . .
F7 C6 C7 108.0(18) . .
O3 C7 C8 126.4(15) . .
O3 C7 C6 115.0(15) . .
C8 C7 C6 118.5(15) . .
C9 C8 C7 120.6(14) . .
O4 C9 C8 125.4(15) . .
O4 C9 C10 115.4(17) . .
C8 C9 C10 119.2(15) . .
F11 C10 F12 111(3) . .
F11 C10 F10 104(2) . .
F12 C10 F10 109(2) . .
F11 C10 C9 110.1(18) . .
F12 C10 C9 110.8(18) . .
F10 C10 C9 112(2) . .
F15 C11 F14 101.3(15) . .
F15 C11 F13 100.6(15) . .
F14 C11 F13 100.7(16) . .
F15 C11 C12 120.3(18) . .
F14 C11 C12 114.9(17) . .
F13 C11 C12 116.0(18) . .
O5 C12 C13 125.6(15) . .
O5 C12 C11 114.6(16) . .
C13 C12 C11 119.5(15) . .
C14 C13 C12 123.0(15) . .
O6 C14 C13 130.1(16) . .
O6 C14 C15 109.9(16) . .
C13 C14 C15 119.9(15) . .
F16 C15 F18 113(2) . .
F16 C15 F17 102(3) . .
F18 C15 F17 102(3) . .
F16 C15 C14 119(2) . .
F18 C15 C14 112.8(17) . .
F17 C15 C14 104(2) . .
C17 C16 C24 123.7(15) . .
C17 C16 O7 120.7(12) . .
C24 C16 O7 115.3(12) . .
C16 C17 C18 115.6(16) . .
C19 C18 C17 126.4(18) . .
C18 C19 C20 118.3(15) . .
C21 C20 C19 127.2(15) . .
C21 C20 C24 114.9(17) . .
C19 C20 C24 117.9(15) . .
C22 C21 C20 121.6(18) . .
C21 C22 C23 125.2(19) . .
N1 C23 C22 114.0(17) . .
N1 C23 C25 118.7(16) . .
C22 C23 C25 127.2(17) . .
N1 C24 C16 122.7(13) . .
N1 C24 C20 119.5(14) . .
C16 C24 C20 117.7(15) . .

loop_
_geom_bond_atom_site_label_1
_geom_bond_atom_site_label_2
_geom_bond_distance
_geom_bond_site_symmetry_2
Tb1 O7 2.358(9) .
Tb1 O3 2.370(10) .
Tb1 O4 2.382(10) .
Tb1 O2 2.385(10) .
Tb1 O6 2.405(10) .
Tb1 O7 2.424(8) 2_777
Tb1 O5 2.441(11) .
Tb1 O1 2.449(9) .
Tb1 Tb1 3.9364(17) 2_777
F1 C1 1.29(3) .
F2 C1 1.22(3) .
F3 C1 1.36(3) .
F4 C5 1.31(3) .
F5 C5 1.34(3) .
F6 C5 1.26(3) .
F7 C6 1.29(3) .
F8 C6 1.26(3) .
F9 C6 1.25(2) .
F10 C10 1.35(3) .
F11 C10 1.29(3) .
F12 C10 1.31(3) .
F13 C11 1.300(10) .
F14 C11 1.298(10) .
F15 C11 1.297(10) .
F16 C15 1.18(3) .
F17 C15 1.39(4) .
F18 C15 1.32(2) .
O1 C2 1.24(2) .
O2 C4 1.23(2) .
O3 C7 1.294(17) .
O4 C9 1.226(18) .
O5 C12 1.29(2) .
O6 C14 1.296(19) .
O7 C16 1.439(19) .
O7 Tb1 2.424(8) 2_777
N1 C24 1.34(2) .
N1 C23 1.39(2) .
C1 C2 1.56(3) .
C2 C3 1.45(3) .
C3 C4 1.41(3) .
C4 C5 1.63(3) .
C6 C7 1.54(3) .
C7 C8 1.43(2) .
C8 C9 1.41(3) .
C9 C10 1.56(2) .
C11 C12 1.43(3) .
C12 C13 1.42(3) .
C13 C14 1.33(3) .
C14 C15 1.56(3) .
C16 C17 1.37(2) .
C16 C24 1.424(19) .
C17 C18 1.41(2) .
C18 C19 1.34(3) .
C19 C20 1.46(3) .
C20 C21 1.45(3) .
C20 C24 1.458(19) .
C21 C22 1.27(3) .
C22 C23 1.43(3) .
C23 C25 1.46(3) .
